data_4130745
loop_
_publ_author_name
'Davydenko, Iryna'
'Barlow, Stephen'
'Sharma, Rajesh'
'Benis, Sepehr'
'Simon, Janos'
'Allen, Taylor G.'
'Cooper, Matthew W.'
'Khrustalev, Victor'
'Jucov, Evgheni V.'
'Casta\~neda, Ra\'ul'
'Ordonez, Carlos'
'Li, Zhong'an'
'Chi, San-Hui'
'Jang, Sei-Hum'
'Parker, Timothy C.'
'Timofeeva, Tatiana V.'
'Perry, Joseph W.'
'Jen, Alex K.-Y.'
'Hagan, David J.'
'Van Stryland, Eric W.'
'Marder, Seth R.'

_publ_section_title
;
 Facile Incorporation of Pd(PPh3)2Hal Substituents into Polymethines,
 Merocyanines, and Perylene Diimides as a Means of Suppressing
 Intermolecular Interactions.
;
_journal_issue 32
_journal_name_full 'Journal of the American Chemical Society'
_journal_page_first 10112
_journal_page_last 10115
_journal_paper_doi 10.1021/jacs.6b06361
_journal_volume 138
_journal_year 2016
_chemical_formula_moiety 'C76 H70 Cl N2 P2 Pd S2, C32 H12 B F24'
_chemical_formula_sum 'C108 H82 B Cl F24 N2 P2 Pd S2'
_chemical_formula_weight 2142.48
_space_group_IT_number 14
_space_group_name_Hall '-P 2ybc'
_space_group_name_H-M_alt 'P 1 21/c 1'
_symmetry_cell_setting monoclinic
_symmetry_space_group_name_Hall '-P 2ybc'
_symmetry_space_group_name_H-M 'P 1 21/c 1'
_atom_sites_solution_hydrogens geom
_atom_sites_solution_primary direct
_atom_sites_solution_secondary difmap
_audit_creation_method SHELXL-97
_cell_angle_alpha 90.00
_cell_angle_beta 94.254(3)
_cell_angle_gamma 90.00
_cell_formula_units_Z 4
_cell_length_a 14.621(4)
_cell_length_b 18.621(5)
_cell_length_c 35.518(9)
_cell_measurement_reflns_used 9580
_cell_measurement_temperature 100(2)
_cell_measurement_theta_max 32.56
_cell_measurement_theta_min 2.55
_cell_volume 9643(4)
_computing_cell_refinement 'SAINT (Bruker, 2001)'
_computing_data_collection 'APEX2 (Bruker, 2005)'
_computing_data_reduction 'SAINT (Bruker, 2001)'
_computing_molecular_graphics 'SHELXTL (Sheldrick, 2008)'
_computing_publication_material 'SHELXTL (Sheldrick, 2008)'
_computing_structure_refinement 'SHELXTL (Sheldrick, 2008)'
_computing_structure_solution 'SHELXTL (Sheldrick, 2008)'
_diffrn_ambient_temperature 100(2)
_diffrn_measured_fraction_theta_full 0.998
_diffrn_measured_fraction_theta_max 0.998
_diffrn_measurement_device_type 'Bruker APEX-II CCD'
_diffrn_measurement_method '\f and \w scans'
_diffrn_radiation_monochromator graphite
_diffrn_radiation_source 'fine-focus sealed tube'
_diffrn_radiation_type MoK\a
_diffrn_radiation_wavelength 0.71073
_diffrn_reflns_av_R_equivalents 0.0412
_diffrn_reflns_av_sigmaI/netI 0.0289
_diffrn_reflns_limit_h_max 20
_diffrn_reflns_limit_h_min -20
_diffrn_reflns_limit_k_max 26
_diffrn_reflns_limit_k_min -26
_diffrn_reflns_limit_l_max 49
_diffrn_reflns_limit_l_min -49
_diffrn_reflns_number 148711
_diffrn_reflns_theta_full 30.00
_diffrn_reflns_theta_max 30.00
_diffrn_reflns_theta_min 1.77
_exptl_absorpt_coefficient_mu 0.394
_exptl_absorpt_correction_T_max 0.943
_exptl_absorpt_correction_T_min 0.925
_exptl_absorpt_correction_type multi-scan
_exptl_absorpt_process_details 'SADABS (Bruker, 2003)'
_exptl_crystal_colour black
_exptl_crystal_density_diffrn 1.476
_exptl_crystal_density_method 'not measured'
_exptl_crystal_description prism
_exptl_crystal_F_000 4360
_exptl_crystal_size_max 0.20
_exptl_crystal_size_mid 0.18
_exptl_crystal_size_min 0.15
_refine_diff_density_max 1.018
_refine_diff_density_min -0.641
_refine_diff_density_rms 0.070
_refine_ls_extinction_method none
_refine_ls_goodness_of_fit_ref 1.032
_refine_ls_hydrogen_treatment constr
_refine_ls_matrix_type full
_refine_ls_number_parameters 1413
_refine_ls_number_reflns 28103
_refine_ls_number_restraints 63
_refine_ls_restrained_S_all 1.056
_refine_ls_R_factor_all 0.0477
_refine_ls_R_factor_gt 0.0387
_refine_ls_shift/su_max 0.002
_refine_ls_shift/su_mean 0.000
_refine_ls_structure_factor_coef Fsqd
_refine_ls_weighting_details 'calc w=1/[\s^2^(Fo^2^)+(0.0404P)^2^+8.4866P] where P=(Fo^2^+2Fc^2^)/3'
_refine_ls_weighting_scheme calc
_refine_ls_wR_factor_gt 0.0918
_refine_ls_wR_factor_ref 0.0958
_reflns_number_gt 24131
_reflns_number_total 28103
_reflns_threshold_expression I>2\s(I)
_cod_data_source_file ja6b06361_si_002.cif
_cod_data_source_block 1Pd
_cod_depositor_comments
;
The following automatic conversions were performed:

data item '_symmetry_cell_setting' value 'Monoclinic' was changed to
'monoclinic' in accordance with the
/home/saulius/struct/COD-crude-data/automatic-downloads/DataCite-retrospective/ACS/depositions/lib/dictionaries/cif_core.dic
dictionary named 'cif_core.dic' version 2.4.2 last updated on
2011-04-26.

Automatic conversion script
Id: cif_fix_values 6909 2019-04-08 15:41:33Z antanas 
;
_cod_original_sg_symbol_H-M 'P 21/c'
_cod_database_code 4130745

loop_
_symmetry_equiv_pos_as_xyz
'x, y, z'
'-x, y+1/2, -z+1/2'
'-x, -y, -z'
'x, -y-1/2, z-1/2'

loop_
_atom_site_label
_atom_site_type_symbol
_atom_site_fract_x
_atom_site_fract_y
_atom_site_fract_z
_atom_site_U_iso_or_equiv
_atom_site_adp_type
_atom_site_occupancy
_atom_site_symmetry_multiplicity
_atom_site_calc_flag
_atom_site_refinement_flags
_atom_site_disorder_assembly
_atom_site_disorder_group
Pd1 Pd 0.430727(8) 0.319703(6) 0.460968(3) 0.01326(3) Uani 1 1 d . . .
Cl1 Cl 0.42780(3) 0.40058(2) 0.513576(11) 0.01872(7) Uani 1 1 d . . .
S1 S 0.61262(3) 0.50026(2) 0.405228(12) 0.02146(8) Uani 1 1 d . B .
S2 S 0.21226(3) 0.14015(3) 0.505239(14) 0.02883(10) Uani 1 1 d . . .
P1 P 0.55858(3) 0.26290(2) 0.490572(12) 0.01653(8) Uani 1 1 d . . .
P2 P 0.29522(3) 0.36659(2) 0.432222(11) 0.01501(8) Uani 1 1 d . . .
N1 N 0.64577(10) 0.49209(7) 0.33579(4) 0.0174(3) Uani 1 1 d . B .
N2 N 0.19319(11) 0.01777(8) 0.47171(5) 0.0256(3) Uani 1 1 d . . .
C1 C 0.44390(11) 0.25559(8) 0.41589(4) 0.0155(3) Uani 1 1 d . B .
C2 C 0.49822(11) 0.27820(8) 0.38725(4) 0.0159(3) Uani 1 1 d D B .
C3 C 0.51474(13) 0.23012(8) 0.35428(5) 0.0216(3) Uani 1 1 d D . .
H3A H 0.5782 0.2377 0.3471 0.026 Uiso 0.70 1 calc PR A 1
H3B H 0.4724 0.2443 0.3325 0.026 Uiso 0.70 1 calc PR A 1
H3C H 0.5783 0.2168 0.3558 0.026 Uiso 0.30 1 d PR A 2
H3D H 0.5027 0.2573 0.3315 0.026 Uiso 0.30 1 d PR A 2
C4 C 0.50125(15) 0.15037(9) 0.36230(6) 0.0160(4) Uani 0.70 1 d PD B 1
H4A H 0.5484 0.1377 0.3831 0.019 Uiso 0.70 1 calc PR B 1
C5 C 0.40828(18) 0.14106(15) 0.37867(7) 0.0211(5) Uani 0.70 1 d PD B 1
H5A H 0.3590 0.1543 0.3593 0.025 Uiso 0.70 1 calc PR B 1
H5B H 0.3998 0.0900 0.3853 0.025 Uiso 0.70 1 calc PR B 1
C4' C 0.4566(3) 0.1623(2) 0.35100(12) 0.0243(12) Uani 0.30 1 d PD B 2
H4B H 0.3938 0.1793 0.3422 0.029 Uiso 0.30 1 calc PR B 2
C5' C 0.4463(5) 0.1318(3) 0.39026(14) 0.0246(13) Uani 0.30 1 d PD B 2
H5C H 0.4090 0.0874 0.3884 0.030 Uiso 0.30 1 calc PR B 2
H5D H 0.5074 0.1196 0.4025 0.030 Uiso 0.30 1 calc PR B 2
C6 C 0.40024(13) 0.18701(9) 0.41349(5) 0.0227(3) Uani 1 1 d D . .
C7 C 0.65806(11) 0.32087(9) 0.49869(5) 0.0196(3) Uani 1 1 d . . .
C8 C 0.74190(13) 0.29350(11) 0.51415(6) 0.0275(4) Uani 1 1 d . . .
H8 H 0.7479 0.2437 0.5195 0.033 Uiso 1 1 calc R . .
C9 C 0.81593(13) 0.33887(12) 0.52158(7) 0.0335(4) Uani 1 1 d . . .
H9 H 0.8722 0.3203 0.5326 0.040 Uiso 1 1 calc R . .
C10 C 0.80841(13) 0.41144(11) 0.51294(6) 0.0301(4) Uani 1 1 d . . .
H10 H 0.8595 0.4423 0.5181 0.036 Uiso 1 1 calc R . .
C11 C 0.72679(12) 0.43891(10) 0.49678(5) 0.0246(4) Uani 1 1 d . . .
H11 H 0.7222 0.4884 0.4903 0.030 Uiso 1 1 calc R . .
C12 C 0.65137(12) 0.39376(9) 0.48998(5) 0.0201(3) Uani 1 1 d . . .
H12 H 0.5950 0.4128 0.4793 0.024 Uiso 1 1 calc R . .
C13 C 0.60549(12) 0.18276(9) 0.46887(5) 0.0215(3) Uani 1 1 d . . .
C14 C 0.57043(17) 0.11437(11) 0.47510(7) 0.0361(5) Uani 1 1 d . . .
H14 H 0.5208 0.1088 0.4907 0.043 Uiso 1 1 calc R . .
C15 C 0.6076(2) 0.05418(12) 0.45863(7) 0.0445(6) Uani 1 1 d . . .
H15 H 0.5836 0.0079 0.4632 0.053 Uiso 1 1 calc R . .
C16 C 0.67903(16) 0.06144(12) 0.43569(6) 0.0368(5) Uani 1 1 d . . .
H16 H 0.7049 0.0202 0.4248 0.044 Uiso 1 1 calc R . .
C17 C 0.71266(15) 0.12879(13) 0.42861(6) 0.0339(4) Uani 1 1 d . . .
H17 H 0.7614 0.1339 0.4126 0.041 Uiso 1 1 calc R . .
C18 C 0.67593(13) 0.18960(11) 0.44473(5) 0.0271(4) Uani 1 1 d . . .
H18 H 0.6990 0.2358 0.4393 0.033 Uiso 1 1 calc R . .
C19 C 0.53115(12) 0.22983(9) 0.53693(5) 0.0202(3) Uani 1 1 d . . .
C20 C 0.44903(13) 0.19204(11) 0.53927(5) 0.0266(4) Uani 1 1 d . . .
H20 H 0.4075 0.1875 0.5175 0.032 Uiso 1 1 calc R . .
C21 C 0.42758(16) 0.16096(12) 0.57317(6) 0.0330(4) Uani 1 1 d . . .
H21 H 0.3725 0.1342 0.5742 0.040 Uiso 1 1 calc R . .
C22 C 0.48597(17) 0.16895(12) 0.60524(6) 0.0354(5) Uani 1 1 d . . .
H22 H 0.4715 0.1475 0.6283 0.042 Uiso 1 1 calc R . .
C23 C 0.56593(16) 0.20853(12) 0.60361(6) 0.0349(5) Uani 1 1 d . . .
H23 H 0.6054 0.2153 0.6258 0.042 Uiso 1 1 calc R . .
C24 C 0.58865(14) 0.23831(10) 0.56959(5) 0.0264(4) Uani 1 1 d . . .
H24 H 0.6440 0.2647 0.5687 0.032 Uiso 1 1 calc R . .
C25 C 0.24473(11) 0.31719(9) 0.39168(5) 0.0189(3) Uani 1 1 d . . .
C26 C 0.28165(12) 0.32474(10) 0.35681(5) 0.0215(3) Uani 1 1 d . . .
H26 H 0.3306 0.3575 0.3541 0.026 Uiso 1 1 calc R . .
C27 C 0.24718(14) 0.28460(11) 0.32608(5) 0.0280(4) Uani 1 1 d . . .
H27 H 0.2726 0.2898 0.3024 0.034 Uiso 1 1 calc R . .
C28 C 0.17574(14) 0.23699(12) 0.32986(6) 0.0333(4) Uani 1 1 d . . .
H28 H 0.1519 0.2100 0.3087 0.040 Uiso 1 1 calc R . .
C29 C 0.13912(15) 0.22857(12) 0.36423(6) 0.0349(5) Uani 1 1 d . . .
H29 H 0.0904 0.1956 0.3668 0.042 Uiso 1 1 calc R . .
C30 C 0.17371(13) 0.26849(11) 0.39518(6) 0.0273(4) Uani 1 1 d . . .
H30 H 0.1486 0.2625 0.4189 0.033 Uiso 1 1 calc R . .
C31 C 0.30271(11) 0.45811(9) 0.41450(4) 0.0173(3) Uani 1 1 d . . .
C32 C 0.37464(11) 0.50234(9) 0.42787(5) 0.0191(3) Uani 1 1 d . . .
H32 H 0.4208 0.4844 0.4457 0.023 Uiso 1 1 calc R . .
C33 C 0.37891(13) 0.57308(10) 0.41509(5) 0.0234(3) Uani 1 1 d . . .
H33 H 0.4284 0.6031 0.4240 0.028 Uiso 1 1 calc R . .
C34 C 0.31118(14) 0.59981(10) 0.38944(5) 0.0263(4) Uani 1 1 d . . .
H34 H 0.3141 0.6481 0.3810 0.032 Uiso 1 1 calc R . .
C35 C 0.23916(13) 0.55603(10) 0.37610(5) 0.0255(4) Uani 1 1 d . . .
H35 H 0.1926 0.5745 0.3587 0.031 Uiso 1 1 calc R . .
C36 C 0.23513(12) 0.48532(10) 0.38822(5) 0.0222(3) Uani 1 1 d . . .
H36 H 0.1863 0.4552 0.3787 0.027 Uiso 1 1 calc R . .
C37 C 0.20314(11) 0.36905(9) 0.46444(5) 0.0194(3) Uani 1 1 d . . .
C38 C 0.12028(13) 0.40339(12) 0.45442(6) 0.0306(4) Uani 1 1 d . . .
H38 H 0.1107 0.4252 0.4303 0.037 Uiso 1 1 calc R . .
C39 C 0.05150(14) 0.40617(13) 0.47930(6) 0.0364(5) Uani 1 1 d . . .
H39 H -0.0053 0.4288 0.4720 0.044 Uiso 1 1 calc R . .
C40 C 0.06585(13) 0.37593(13) 0.51465(6) 0.0342(5) Uani 1 1 d . . .
H40 H 0.0199 0.3797 0.5321 0.041 Uiso 1 1 calc R . .
C41 C 0.14662(14) 0.34023(13) 0.52485(6) 0.0339(5) Uani 1 1 d . . .
H41 H 0.1555 0.3183 0.5490 0.041 Uiso 1 1 calc R . .
C42 C 0.21517(12) 0.33645(11) 0.49959(5) 0.0246(4) Uani 1 1 d . . .
H42 H 0.2705 0.3114 0.5065 0.030 Uiso 1 1 calc R . .
C43 C 0.53530(11) 0.34841(9) 0.38825(5) 0.0164(3) Uani 1 1 d . . .
H43 H 0.5261 0.3764 0.4100 0.020 Uiso 1 1 calc R B .
C44 C 0.58344(11) 0.38015(9) 0.36077(5) 0.0184(3) Uani 1 1 d . B .
H44 H 0.5961 0.3531 0.3391 0.022 Uiso 1 1 calc R . .
C45 C 0.61447(11) 0.45198(9) 0.36406(5) 0.0174(3) Uani 1 1 d . . .
C46 C 0.66769(11) 0.56339(9) 0.34608(5) 0.0181(3) Uani 1 1 d . . .
C47 C 0.70299(12) 0.61998(9) 0.32386(5) 0.0211(3) Uani 1 1 d . B .
C48 C 0.73049(14) 0.61432(11) 0.28656(5) 0.0283(4) Uani 1 1 d . . .
H48 H 0.7271 0.5691 0.2741 0.034 Uiso 1 1 calc R B .
C49 C 0.76201(17) 0.67310(12) 0.26812(6) 0.0369(5) Uani 1 1 d . B .
H49 H 0.7790 0.6679 0.2430 0.044 Uiso 1 1 calc R . .
C50 C 0.76964(17) 0.74029(12) 0.28540(7) 0.0390(5) Uani 1 1 d . . .
H50 H 0.7910 0.7805 0.2721 0.047 Uiso 1 1 calc R B .
C51 C 0.74610(17) 0.74768(11) 0.32159(7) 0.0368(5) Uani 1 1 d . B .
H51 H 0.7519 0.7933 0.3335 0.044 Uiso 1 1 calc R . .
C52 C 0.71322(14) 0.68863(10) 0.34167(6) 0.0271(4) Uani 1 1 d . . .
C53 C 0.69155(16) 0.69896(11) 0.37958(6) 0.0325(4) Uani 1 1 d . B .
H53 H 0.6986 0.7454 0.3905 0.039 Uiso 1 1 calc R . .
C54 C 0.66103(15) 0.64443(11) 0.40056(6) 0.0296(4) Uani 1 1 d . . .
H54 H 0.6476 0.6516 0.4260 0.036 Uiso 1 1 calc R B .
C55 C 0.64996(12) 0.57651(9) 0.38320(5) 0.0208(3) Uani 1 1 d . B .
C56 C 0.63981(12) 0.46383(9) 0.29684(5) 0.0203(3) Uani 1 1 d . . .
H56A H 0.6269 0.5041 0.2790 0.024 Uiso 1 1 calc R B .
H56B H 0.5878 0.4298 0.2937 0.024 Uiso 1 1 calc R . .
C57 C 0.72661(13) 0.42595(11) 0.28681(5) 0.0273(4) Uani 1 1 d . B .
H57A H 0.7204 0.4117 0.2602 0.041 Uiso 1 1 calc R . .
H57B H 0.7365 0.3832 0.3027 0.041 Uiso 1 1 calc R . .
H57C H 0.7790 0.4585 0.2911 0.041 Uiso 1 1 calc R . .
C58 C 0.51816(15) 0.09961(11) 0.32935(6) 0.0191(5) Uani 0.70 1 d PD B 1
C59 C 0.5107(2) 0.02068(10) 0.34236(8) 0.0336(6) Uani 0.70 1 d PD B 1
H59A H 0.4473 0.0104 0.3478 0.050 Uiso 0.70 1 calc PR B 1
H59B H 0.5514 0.0130 0.3652 0.050 Uiso 0.70 1 calc PR B 1
H59C H 0.5286 -0.0114 0.3223 0.050 Uiso 0.70 1 calc PR B 1
C60 C 0.61642(14) 0.11177(15) 0.31694(7) 0.0263(6) Uani 0.70 1 d PD B 1
H60A H 0.6207 0.1599 0.3060 0.039 Uiso 0.70 1 calc PR B 1
H60B H 0.6300 0.0757 0.2980 0.039 Uiso 0.70 1 calc PR B 1
H60C H 0.6607 0.1074 0.3389 0.039 Uiso 0.70 1 calc PR B 1
C61 C 0.44882(16) 0.11289(15) 0.29535(6) 0.0284(6) Uani 0.70 1 d PD B 1
H61A H 0.3868 0.1023 0.3025 0.043 Uiso 0.70 1 calc PR B 1
H61B H 0.4633 0.0816 0.2744 0.043 Uiso 0.70 1 calc PR B 1
H61C H 0.4522 0.1632 0.2875 0.043 Uiso 0.70 1 calc PR B 1
C58' C 0.4837(3) 0.1104(2) 0.32011(12) 0.0246(15) Uani 0.30 1 d PD B 2
C59' C 0.4191(5) 0.0447(3) 0.3184(2) 0.054(3) Uani 0.30 1 d PD B 2
H59D H 0.4347 0.0134 0.3401 0.082 Uiso 0.30 1 calc PR B 2
H59E H 0.4260 0.0180 0.2950 0.082 Uiso 0.30 1 calc PR B 2
H59F H 0.3554 0.0610 0.3190 0.082 Uiso 0.30 1 calc PR B 2
C60' C 0.5836(4) 0.0851(5) 0.3285(2) 0.068(4) Uani 0.30 1 d PD B 2
H60D H 0.5892 0.0601 0.3529 0.102 Uiso 0.30 1 calc PR B 2
H60E H 0.6246 0.1267 0.3295 0.102 Uiso 0.30 1 calc PR B 2
H60F H 0.6003 0.0523 0.3086 0.102 Uiso 0.30 1 calc PR B 2
C61' C 0.4751(7) 0.1494(4) 0.28149(12) 0.072(4) Uani 0.30 1 d PD B 2
H61D H 0.5182 0.1897 0.2820 0.108 Uiso 0.30 1 calc PR B 2
H61E H 0.4123 0.1673 0.2765 0.108 Uiso 0.30 1 calc PR B 2
H61F H 0.4893 0.1157 0.2615 0.108 Uiso 0.30 1 calc PR B 2
C62 C 0.34069(12) 0.16703(9) 0.43983(5) 0.0207(3) Uani 1 1 d . B .
H62 H 0.3299 0.2010 0.4590 0.025 Uiso 1 1 calc R . .
C63 C 0.29405(14) 0.10056(10) 0.44108(6) 0.0276(4) Uani 1 1 d . . .
H63 H 0.3020 0.0666 0.4216 0.033 Uiso 1 1 calc R B .
C64 C 0.23805(13) 0.08260(9) 0.46887(5) 0.0227(3) Uani 1 1 d . B .
C65 C 0.14444(12) 0.01096(10) 0.50406(5) 0.0247(4) Uani 1 1 d . . .
C66 C 0.09826(12) -0.05102(11) 0.51754(6) 0.0294(4) Uani 1 1 d . . .
C67 C 0.09884(15) -0.12057(12) 0.50189(7) 0.0382(5) Uani 1 1 d . . .
H67 H 0.1313 -0.1291 0.4801 0.046 Uiso 1 1 calc R . .
C68 C 0.05305(17) -0.17634(14) 0.51774(10) 0.0522(7) Uani 1 1 d . . .
H68 H 0.0547 -0.2228 0.5068 0.063 Uiso 1 1 calc R . .
C69 C 0.00474(17) -0.16578(16) 0.54931(10) 0.0582(9) Uani 1 1 d . . .
H69 H -0.0281 -0.2044 0.5594 0.070 Uiso 1 1 calc R . .
C70 C 0.00435(16) -0.10017(15) 0.56583(8) 0.0484(7) Uani 1 1 d . . .
H70 H -0.0280 -0.0936 0.5878 0.058 Uiso 1 1 calc R . .
C71 C 0.05136(14) -0.04100(13) 0.55100(6) 0.0359(5) Uani 1 1 d . . .
C72 C 0.05283(15) 0.02563(15) 0.57002(6) 0.0407(5) Uani 1 1 d . . .
H72 H 0.0199 0.0307 0.5920 0.049 Uiso 1 1 calc R . .
C73 C 0.10035(15) 0.08288(14) 0.55767(6) 0.0383(5) Uani 1 1 d . . .
H73 H 0.1023 0.1272 0.5709 0.046 Uiso 1 1 calc R . .
C74 C 0.14623(13) 0.07391(11) 0.52472(5) 0.0270(4) Uani 1 1 d . . .
C75 C 0.19235(14) -0.03240(11) 0.43969(6) 0.0299(4) Uani 1 1 d . . .
H75A H 0.1901 -0.0046 0.4159 0.036 Uiso 1 1 calc R . .
H75B H 0.1362 -0.0622 0.4393 0.036 Uiso 1 1 calc R . .
C76 C 0.27534(17) -0.08093(12) 0.44163(9) 0.0458(6) Uani 1 1 d . . .
H76A H 0.2726 -0.1121 0.4193 0.069 Uiso 1 1 calc R . .
H76B H 0.2761 -0.1105 0.4645 0.069 Uiso 1 1 calc R . .
H76C H 0.3312 -0.0517 0.4423 0.069 Uiso 1 1 calc R . .
F1 F -0.11061(10) 0.93684(7) 0.18723(4) 0.0408(3) Uani 1 1 d . . .
F2 F -0.12932(9) 0.88239(7) 0.23954(4) 0.0395(3) Uani 1 1 d . . .
F3 F -0.02084(10) 0.95838(7) 0.23598(4) 0.0395(3) Uani 1 1 d . . .
F4 F 0.0790(2) 0.8093(2) 0.09889(7) 0.0668(11) Uani 0.60 1 d PD C 1
F5 F 0.1910(3) 0.86752(17) 0.12463(13) 0.0593(13) Uani 0.60 1 d PD C 1
F6 F 0.2005(3) 0.7533(2) 0.11955(10) 0.120(3) Uani 0.60 1 d PD C 1
F4' F 0.1022(3) 0.7717(3) 0.09898(14) 0.107(4) Uani 0.40 1 d PD C 2
F5' F 0.1610(4) 0.87302(16) 0.11661(19) 0.067(2) Uani 0.40 1 d PD C 2
F6' F 0.2295(2) 0.7756(3) 0.13251(12) 0.0527(13) Uani 0.40 1 d PD C 2
F7 F 0.13668(10) 0.39807(7) 0.14884(4) 0.0418(3) Uani 1 1 d . . .
F8 F 0.23942(10) 0.43448(8) 0.19090(4) 0.0494(4) Uani 1 1 d . . .
F9 F 0.21601(10) 0.49223(8) 0.13877(4) 0.0466(3) Uani 1 1 d . . .
F10 F -0.20325(12) 0.55661(12) 0.20843(6) 0.0499(5) Uani 0.80 1 d PD D 1
F11 F -0.18191(15) 0.5250(2) 0.15185(5) 0.0789(10) Uani 0.80 1 d PD D 1
F12 F -0.16900(14) 0.44861(9) 0.19657(9) 0.0696(7) Uani 0.80 1 d PD D 1
F10' F -0.1884(5) 0.5031(6) 0.21911(13) 0.071(3) Uani 0.20 1 d PD D 2
F11' F -0.1915(5) 0.5762(3) 0.1723(3) 0.102(5) Uani 0.20 1 d PD D 2
F12' F -0.1690(6) 0.4637(5) 0.1635(3) 0.090(5) Uani 0.20 1 d PD D 2
F13 F 0.44300(12) 0.80490(10) 0.24188(5) 0.0609(5) Uani 1 1 d . . .
F14 F 0.40094(13) 0.83604(10) 0.29537(6) 0.0686(5) Uani 1 1 d . . .
F15 F 0.51836(11) 0.76950(11) 0.29260(7) 0.0819(7) Uani 1 1 d . . .
F16 F 0.32367(9) 0.47103(8) 0.30614(4) 0.0467(4) Uani 1 1 d . . .
F17 F 0.43420(10) 0.49167(8) 0.27155(4) 0.0488(4) Uani 1 1 d . . .
F18 F 0.44690(10) 0.52061(9) 0.33009(4) 0.0543(4) Uani 1 1 d . . .
F19 F -0.10594(9) 0.52011(7) 0.33519(4) 0.0349(3) Uani 1 1 d . . .
F20 F -0.11784(9) 0.58062(8) 0.38611(4) 0.0419(3) Uani 1 1 d . . .
F21 F -0.00006(9) 0.51404(7) 0.38007(4) 0.0384(3) Uani 1 1 d . . .
F22 F 0.1111(3) 0.85409(11) 0.36461(8) 0.0673(13) Uani 0.65 1 d PD E 1
F23 F 0.1872(2) 0.77406(15) 0.39554(10) 0.0782(12) Uani 0.65 1 d PD E 1
F24 F 0.0528(3) 0.7991(2) 0.41013(10) 0.0993(15) Uani 0.65 1 d PD E 1
F22' F 0.1678(5) 0.8319(3) 0.36471(16) 0.108(4) Uani 0.35 1 d PD E 2
F23' F 0.1367(5) 0.7739(2) 0.41390(10) 0.072(2) Uani 0.35 1 d PD E 2
F24' F 0.0343(3) 0.8391(3) 0.3848(2) 0.080(2) Uani 0.35 1 d PD E 2
C77 C 0.08711(12) 0.74090(9) 0.22489(5) 0.0201(3) Uani 1 1 d . . .
C78 C 0.02269(12) 0.79339(9) 0.23240(5) 0.0205(3) Uani 1 1 d . . .
H78 H -0.0051 0.7921 0.2557 0.025 Uiso 1 1 calc R . .
C79 C -0.00190(12) 0.84766(9) 0.20656(5) 0.0208(3) Uani 1 1 d . . .
C80 C 0.03680(13) 0.85209(10) 0.17233(5) 0.0239(3) Uani 1 1 d . . .
H80 H 0.0194 0.8888 0.1547 0.029 Uiso 1 1 calc R . .
C81 C 0.10204(13) 0.80097(10) 0.16457(5) 0.0249(4) Uani 1 1 d . C .
C82 C 0.12659(13) 0.74687(10) 0.19013(5) 0.0236(3) Uani 1 1 d . . .
H82 H 0.1715 0.7128 0.1840 0.028 Uiso 1 1 calc R . .
C83 C -0.06612(14) 0.90533(10) 0.21705(5) 0.0262(4) Uani 1 1 d . . .
C84 C 0.14489(13) 0.80611(9) 0.12777(5) 0.0354(5) Uani 1 1 d D . .
C85 C 0.07561(12) 0.60295(9) 0.22494(5) 0.0201(3) Uani 1 1 d . . .
C86 C 0.13493(13) 0.55939(10) 0.20610(5) 0.0232(3) Uani 1 1 d . . .
H86 H 0.1990 0.5684 0.2093 0.028 Uiso 1 1 calc R . .
C87 C 0.10371(13) 0.50311(10) 0.18269(5) 0.0247(4) Uani 1 1 d . . .
C88 C 0.01101(14) 0.48927(10) 0.17633(5) 0.0259(4) Uani 1 1 d . . .
H88 H -0.0105 0.4507 0.1605 0.031 Uiso 1 1 calc R . .
C89 C -0.04990(13) 0.53351(10) 0.19372(5) 0.0240(3) Uani 1 1 d . D .
C90 C -0.01818(12) 0.58869(10) 0.21750(5) 0.0219(3) Uani 1 1 d . . .
H90 H -0.0614 0.6178 0.2291 0.026 Uiso 1 1 calc R . .
C91 C 0.17343(15) 0.45719(12) 0.16537(6) 0.0327(4) Uani 1 1 d . . .
C92 C -0.14950(13) 0.51746(10) 0.18741(5) 0.0321(4) Uani 1 1 d D . .
C93 C 0.22172(12) 0.66480(10) 0.26327(5) 0.0222(3) Uani 1 1 d . . .
C94 C 0.28228(13) 0.72279(11) 0.26376(5) 0.0268(4) Uani 1 1 d . . .
H94 H 0.2606 0.7681 0.2546 0.032 Uiso 1 1 calc R . .
C95 C 0.37409(14) 0.71575(12) 0.27739(6) 0.0332(4) Uani 1 1 d . . .
C96 C 0.40914(14) 0.65051(13) 0.29006(6) 0.0367(5) Uani 1 1 d . . .
H96 H 0.4718 0.6457 0.2989 0.044 Uiso 1 1 calc R . .
C97 C 0.34992(13) 0.59200(12) 0.28951(6) 0.0295(4) Uani 1 1 d . . .
C98 C 0.25848(13) 0.59917(10) 0.27708(5) 0.0241(3) Uani 1 1 d . . .
H98 H 0.2193 0.5586 0.2779 0.029 Uiso 1 1 calc R . .
C99 C 0.43491(17) 0.78032(15) 0.27688(8) 0.0479(6) Uani 1 1 d . . .
C100 C 0.38746(15) 0.51905(13) 0.29962(6) 0.0364(5) Uani 1 1 d . . .
C101 C 0.06756(12) 0.67402(9) 0.29268(5) 0.0206(3) Uani 1 1 d . . .
C102 C 0.01556(12) 0.61934(9) 0.30783(5) 0.0214(3) Uani 1 1 d . . .
H10A H -0.0033 0.5796 0.2923 0.026 Uiso 1 1 calc R . .
C103 C -0.00933(12) 0.62147(10) 0.34491(5) 0.0232(3) Uani 1 1 d . . .
C104 C 0.01692(14) 0.67810(10) 0.36863(5) 0.0268(4) Uani 1 1 d . . .
H10B H 0.0000 0.6795 0.3939 0.032 Uiso 1 1 calc R . .
C105 C 0.06851(14) 0.73266(10) 0.35427(5) 0.0271(4) Uani 1 1 d . E .
C106 C 0.09288(13) 0.73100(10) 0.31732(5) 0.0245(4) Uani 1 1 d . . .
H10C H 0.1278 0.7696 0.3083 0.029 Uiso 1 1 calc R . .
C107 C -0.05858(13) 0.55971(11) 0.36124(5) 0.0271(4) Uani 1 1 d . . .
C108 C 0.10278(14) 0.79126(10) 0.37998(5) 0.0372(5) Uani 1 1 d D . .
B1 B 0.11161(13) 0.67068(10) 0.25144(6) 0.0202(4) Uani 1 1 d . . .

loop_
_atom_site_aniso_label
_atom_site_aniso_U_11
_atom_site_aniso_U_22
_atom_site_aniso_U_33
_atom_site_aniso_U_23
_atom_site_aniso_U_13
_atom_site_aniso_U_12
Pd1 0.01355(5) 0.01326(5) 0.01325(5) 0.00014(4) 0.00299(4) -0.00051(4)
Cl1 0.01979(17) 0.02077(18) 0.01582(16) -0.00272(13) 0.00287(13) 0.00012(14)
S1 0.0288(2) 0.01891(19) 0.01764(18) 0.00050(15) 0.00830(16) -0.00565(16)
S2 0.0303(2) 0.0295(2) 0.0282(2) -0.00744(18) 0.01194(18) -0.01030(18)
P1 0.01632(18) 0.01595(18) 0.01745(18) 0.00134(14) 0.00203(14) 0.00088(14)
P2 0.01425(17) 0.01655(18) 0.01436(17) -0.00063(14) 0.00184(14) -0.00047(14)
N1 0.0193(6) 0.0159(6) 0.0178(6) 0.0013(5) 0.0062(5) -0.0009(5)
N2 0.0275(8) 0.0193(7) 0.0314(8) 0.0009(6) 0.0114(6) -0.0062(6)
C1 0.0160(7) 0.0150(7) 0.0157(7) 0.0006(5) 0.0034(5) 0.0010(5)
C2 0.0163(7) 0.0154(7) 0.0164(7) 0.0001(5) 0.0041(5) -0.0009(5)
C3 0.0274(8) 0.0184(8) 0.0201(8) -0.0019(6) 0.0097(7) -0.0029(6)
C4 0.0172(11) 0.0142(10) 0.0172(11) -0.0022(8) 0.0047(9) -0.0005(8)
C5 0.0236(14) 0.0187(12) 0.0217(13) -0.0068(10) 0.0071(10) -0.0072(11)
C4' 0.019(3) 0.030(3) 0.024(3) -0.005(2) 0.004(2) 0.001(2)
C5' 0.034(4) 0.018(3) 0.023(3) -0.002(2) 0.009(3) -0.002(3)
C6 0.0299(9) 0.0160(7) 0.0240(8) -0.0031(6) 0.0134(7) -0.0056(6)
C7 0.0172(7) 0.0207(8) 0.0211(8) 0.0007(6) 0.0023(6) 0.0001(6)
C8 0.0215(8) 0.0232(9) 0.0371(10) 0.0040(8) -0.0018(7) 0.0021(7)
C9 0.0188(8) 0.0348(11) 0.0458(12) 0.0022(9) -0.0048(8) 0.0004(7)
C10 0.0201(8) 0.0290(10) 0.0414(11) -0.0033(8) 0.0026(8) -0.0055(7)
C11 0.0226(8) 0.0214(8) 0.0306(9) -0.0005(7) 0.0069(7) -0.0020(6)
C12 0.0189(7) 0.0208(8) 0.0212(8) 0.0011(6) 0.0044(6) 0.0001(6)
C13 0.0221(8) 0.0205(8) 0.0215(8) -0.0003(6) 0.0004(6) 0.0054(6)
C14 0.0488(13) 0.0211(9) 0.0404(11) 0.0019(8) 0.0179(10) 0.0034(9)
C15 0.0695(17) 0.0183(9) 0.0472(13) -0.0008(9) 0.0146(12) 0.0084(10)
C16 0.0459(12) 0.0334(11) 0.0305(10) -0.0064(8) -0.0014(9) 0.0200(9)
C17 0.0284(10) 0.0438(12) 0.0298(10) -0.0079(9) 0.0045(8) 0.0099(9)
C18 0.0249(9) 0.0297(10) 0.0270(9) -0.0029(7) 0.0041(7) 0.0026(7)
C19 0.0245(8) 0.0168(7) 0.0195(8) 0.0024(6) 0.0036(6) 0.0021(6)
C20 0.0270(9) 0.0297(10) 0.0236(9) 0.0038(7) 0.0039(7) -0.0036(7)
C21 0.0367(11) 0.0331(10) 0.0302(10) 0.0072(8) 0.0091(8) -0.0054(8)
C22 0.0477(13) 0.0342(11) 0.0252(9) 0.0096(8) 0.0093(9) 0.0009(9)
C23 0.0461(12) 0.0368(11) 0.0210(9) 0.0049(8) -0.0027(8) -0.0002(9)
C24 0.0322(10) 0.0248(9) 0.0219(8) 0.0023(7) 0.0000(7) -0.0013(7)
C25 0.0190(7) 0.0198(8) 0.0178(7) -0.0013(6) -0.0005(6) 0.0003(6)
C26 0.0228(8) 0.0220(8) 0.0198(8) -0.0009(6) 0.0016(6) 0.0020(6)
C27 0.0309(9) 0.0325(10) 0.0206(8) -0.0053(7) 0.0007(7) 0.0061(8)
C28 0.0309(10) 0.0360(11) 0.0314(10) -0.0156(8) -0.0075(8) 0.0020(8)
C29 0.0280(10) 0.0355(11) 0.0410(12) -0.0125(9) 0.0001(8) -0.0097(8)
C30 0.0241(9) 0.0317(10) 0.0260(9) -0.0056(7) 0.0023(7) -0.0069(7)
C31 0.0186(7) 0.0169(7) 0.0164(7) -0.0003(6) 0.0020(6) 0.0015(6)
C32 0.0187(7) 0.0203(8) 0.0184(7) 0.0003(6) 0.0011(6) -0.0003(6)
C33 0.0266(9) 0.0202(8) 0.0234(8) 0.0002(6) 0.0010(7) -0.0037(7)
C34 0.0345(10) 0.0187(8) 0.0253(9) 0.0027(7) -0.0003(7) 0.0006(7)
C35 0.0290(9) 0.0234(9) 0.0234(8) 0.0025(7) -0.0034(7) 0.0053(7)
C36 0.0228(8) 0.0221(8) 0.0213(8) 0.0001(6) -0.0015(6) 0.0013(6)
C37 0.0165(7) 0.0224(8) 0.0196(7) -0.0024(6) 0.0035(6) -0.0014(6)
C38 0.0227(9) 0.0424(11) 0.0273(9) 0.0036(8) 0.0049(7) 0.0060(8)
C39 0.0207(9) 0.0499(13) 0.0397(11) 0.0010(10) 0.0101(8) 0.0069(9)
C40 0.0201(9) 0.0538(13) 0.0303(10) -0.0053(9) 0.0121(7) -0.0030(8)
C41 0.0269(9) 0.0503(13) 0.0257(9) 0.0067(9) 0.0097(8) -0.0045(9)
C42 0.0190(8) 0.0313(9) 0.0241(8) 0.0042(7) 0.0049(7) -0.0014(7)
C43 0.0167(7) 0.0158(7) 0.0170(7) 0.0010(6) 0.0036(6) -0.0011(5)
C44 0.0206(7) 0.0165(7) 0.0189(7) 0.0002(6) 0.0068(6) -0.0014(6)
C45 0.0169(7) 0.0179(7) 0.0182(7) 0.0025(6) 0.0054(6) -0.0005(6)
C46 0.0186(7) 0.0161(7) 0.0201(7) 0.0016(6) 0.0039(6) -0.0020(6)
C47 0.0226(8) 0.0191(8) 0.0222(8) 0.0045(6) 0.0055(6) -0.0025(6)
C48 0.0365(10) 0.0241(9) 0.0257(9) 0.0038(7) 0.0106(8) -0.0052(8)
C49 0.0493(13) 0.0335(11) 0.0298(10) 0.0077(8) 0.0155(9) -0.0095(9)
C50 0.0516(13) 0.0275(10) 0.0390(12) 0.0113(9) 0.0114(10) -0.0127(9)
C51 0.0505(13) 0.0205(9) 0.0407(12) 0.0042(8) 0.0112(10) -0.0107(9)
C52 0.0331(10) 0.0194(8) 0.0297(9) 0.0031(7) 0.0077(8) -0.0050(7)
C53 0.0480(12) 0.0191(8) 0.0316(10) -0.0042(7) 0.0111(9) -0.0090(8)
C54 0.0407(11) 0.0243(9) 0.0252(9) -0.0043(7) 0.0110(8) -0.0082(8)
C55 0.0246(8) 0.0180(8) 0.0207(8) 0.0011(6) 0.0067(6) -0.0045(6)
C56 0.0231(8) 0.0214(8) 0.0167(7) 0.0010(6) 0.0036(6) -0.0020(6)
C57 0.0277(9) 0.0303(10) 0.0249(9) -0.0030(7) 0.0078(7) 0.0018(7)
C58 0.0217(15) 0.0173(12) 0.0190(13) -0.0056(9) 0.0059(11) 0.0001(11)
C59 0.0476(18) 0.0190(12) 0.0360(15) -0.0082(11) 0.0159(13) -0.0008(12)
C60 0.0236(14) 0.0316(15) 0.0251(13) -0.0067(11) 0.0099(11) 0.0020(11)
C61 0.0252(13) 0.0385(16) 0.0218(13) -0.0128(11) 0.0028(11) -0.0038(11)
C58' 0.019(3) 0.026(3) 0.030(4) -0.007(3) 0.007(3) 0.001(3)
C59' 0.054(5) 0.054(5) 0.058(5) -0.039(4) 0.025(4) -0.027(4)
C60' 0.039(6) 0.082(8) 0.082(8) -0.066(7) -0.008(5) 0.021(5)
C61' 0.136(12) 0.059(6) 0.025(4) -0.011(4) 0.028(6) 0.000(7)
C62 0.0244(8) 0.0164(7) 0.0222(8) -0.0018(6) 0.0079(6) -0.0052(6)
C63 0.0355(10) 0.0207(8) 0.0287(9) -0.0051(7) 0.0162(8) -0.0088(7)
C64 0.0263(8) 0.0167(8) 0.0260(8) -0.0019(6) 0.0086(7) -0.0057(6)
C65 0.0185(8) 0.0281(9) 0.0277(9) 0.0087(7) 0.0040(7) -0.0018(7)
C66 0.0176(8) 0.0318(10) 0.0386(11) 0.0155(8) 0.0013(7) -0.0021(7)
C67 0.0277(10) 0.0304(10) 0.0572(14) 0.0156(10) 0.0076(9) -0.0049(8)
C68 0.0362(12) 0.0327(12) 0.089(2) 0.0248(13) 0.0116(13) -0.0048(10)
C69 0.0303(12) 0.0542(16) 0.091(2) 0.0467(16) 0.0137(13) -0.0043(11)
C70 0.0324(11) 0.0599(16) 0.0540(15) 0.0359(13) 0.0105(10) -0.0042(11)
C71 0.0213(9) 0.0493(13) 0.0374(11) 0.0237(10) 0.0034(8) -0.0027(8)
C72 0.0293(10) 0.0677(16) 0.0259(10) 0.0121(10) 0.0076(8) -0.0056(10)
C73 0.0332(11) 0.0570(14) 0.0256(10) -0.0024(9) 0.0075(8) -0.0082(10)
C74 0.0215(8) 0.0359(10) 0.0241(9) 0.0046(7) 0.0039(7) -0.0055(7)
C75 0.0307(10) 0.0238(9) 0.0359(10) -0.0024(8) 0.0072(8) -0.0072(7)
C76 0.0371(12) 0.0259(11) 0.0762(18) -0.0086(11) 0.0161(12) -0.0041(9)
F1 0.0489(8) 0.0398(7) 0.0327(6) 0.0054(5) -0.0029(6) 0.0230(6)
F2 0.0396(7) 0.0303(6) 0.0510(8) 0.0078(6) 0.0199(6) 0.0107(5)
F3 0.0518(8) 0.0240(6) 0.0424(7) -0.0118(5) 0.0015(6) 0.0020(5)
F4 0.063(2) 0.121(3) 0.0173(12) -0.0211(16) 0.0118(13) -0.028(2)
F5 0.059(2) 0.086(3) 0.0338(17) 0.0078(16) 0.0079(15) -0.042(2)
F6 0.227(7) 0.091(3) 0.051(2) 0.039(2) 0.087(3) 0.110(4)
F4' 0.063(4) 0.203(10) 0.058(3) -0.092(5) 0.036(3) -0.058(5)
F5' 0.121(6) 0.037(3) 0.048(4) 0.019(2) 0.043(4) 0.028(3)
F6' 0.042(2) 0.087(4) 0.033(2) -0.006(2) 0.0275(17) 0.012(2)
F7 0.0489(8) 0.0302(6) 0.0466(8) -0.0169(6) 0.0061(6) 0.0065(6)
F8 0.0469(8) 0.0505(9) 0.0494(8) -0.0154(7) -0.0062(7) 0.0249(7)
F9 0.0462(8) 0.0497(8) 0.0469(8) -0.0089(7) 0.0244(6) 0.0013(6)
F10 0.0263(8) 0.0668(13) 0.0574(13) -0.0345(11) 0.0081(8) -0.0055(9)
F11 0.0359(11) 0.171(3) 0.0282(10) -0.0061(15) -0.0078(8) -0.0125(18)
F12 0.0424(11) 0.0453(12) 0.122(2) -0.0101(14) 0.0141(14) -0.0182(9)
F10' 0.033(4) 0.140(11) 0.041(5) 0.008(6) 0.007(3) -0.012(6)
F11' 0.030(4) 0.087(8) 0.183(14) 0.069(9) -0.047(7) -0.012(5)
F12' 0.031(4) 0.154(12) 0.086(8) -0.079(9) 0.000(5) -0.027(6)
F13 0.0528(9) 0.0641(11) 0.0647(10) 0.0284(8) -0.0027(8) -0.0245(8)
F14 0.0696(12) 0.0522(10) 0.0813(13) -0.0028(9) -0.0116(10) -0.0277(9)
F15 0.0383(9) 0.0812(13) 0.1195(17) 0.0454(12) -0.0386(10) -0.0274(9)
F16 0.0364(7) 0.0404(7) 0.0648(9) 0.0298(7) 0.0151(6) 0.0128(6)
F17 0.0451(8) 0.0532(9) 0.0507(8) 0.0193(7) 0.0210(7) 0.0222(7)
F18 0.0447(8) 0.0678(10) 0.0484(9) 0.0210(8) -0.0086(7) 0.0233(7)
F19 0.0364(7) 0.0354(7) 0.0325(6) -0.0003(5) 0.0003(5) -0.0100(5)
F20 0.0404(7) 0.0486(8) 0.0393(7) -0.0037(6) 0.0205(6) -0.0035(6)
F21 0.0356(7) 0.0361(7) 0.0425(7) 0.0158(6) -0.0043(5) -0.0011(5)
F22 0.140(4) 0.0125(10) 0.0422(16) 0.0000(9) -0.040(2) 0.0011(15)
F23 0.107(3) 0.0410(15) 0.076(2) -0.0217(17) -0.067(2) 0.0134(17)
F24 0.132(4) 0.096(3) 0.077(2) -0.064(2) 0.057(2) -0.054(3)
F22' 0.194(10) 0.077(5) 0.058(4) -0.032(4) 0.039(6) -0.091(6)
F23' 0.161(7) 0.025(2) 0.025(2) -0.0030(18) -0.031(3) -0.016(3)
F24' 0.096(5) 0.047(3) 0.093(5) -0.043(3) -0.029(4) 0.032(3)
C77 0.0200(8) 0.0176(7) 0.0222(8) -0.0011(6) -0.0020(6) -0.0007(6)
C78 0.0234(8) 0.0176(7) 0.0202(8) -0.0016(6) -0.0002(6) 0.0008(6)
C79 0.0226(8) 0.0168(7) 0.0225(8) -0.0016(6) -0.0014(6) 0.0006(6)
C80 0.0308(9) 0.0186(8) 0.0219(8) 0.0021(6) -0.0008(7) -0.0003(7)
C81 0.0285(9) 0.0235(8) 0.0229(8) -0.0004(7) 0.0044(7) -0.0019(7)
C82 0.0239(8) 0.0197(8) 0.0273(9) -0.0021(7) 0.0027(7) 0.0012(6)
C83 0.0328(10) 0.0203(8) 0.0254(9) 0.0011(7) 0.0012(7) 0.0040(7)
C84 0.0455(12) 0.0331(11) 0.0291(10) 0.0020(8) 0.0118(9) 0.0036(9)
C85 0.0250(8) 0.0160(7) 0.0191(7) 0.0025(6) 0.0014(6) 0.0020(6)
C86 0.0254(8) 0.0202(8) 0.0243(8) 0.0010(6) 0.0043(7) 0.0008(6)
C87 0.0312(9) 0.0207(8) 0.0228(8) -0.0004(6) 0.0059(7) 0.0029(7)
C88 0.0340(10) 0.0216(8) 0.0223(8) -0.0037(7) 0.0038(7) -0.0023(7)
C89 0.0264(9) 0.0252(9) 0.0202(8) -0.0011(7) 0.0011(7) -0.0014(7)
C90 0.0245(8) 0.0213(8) 0.0198(8) 0.0002(6) 0.0010(6) 0.0037(6)
C91 0.0363(11) 0.0300(10) 0.0321(10) -0.0076(8) 0.0054(8) 0.0046(8)
C92 0.0285(10) 0.0388(11) 0.0291(10) -0.0122(8) 0.0022(8) -0.0037(8)
C93 0.0210(8) 0.0235(8) 0.0219(8) 0.0020(6) 0.0002(6) 0.0030(6)
C94 0.0265(9) 0.0265(9) 0.0267(9) 0.0037(7) -0.0028(7) 0.0001(7)
C95 0.0257(9) 0.0388(11) 0.0341(10) 0.0091(9) -0.0044(8) -0.0071(8)
C96 0.0222(9) 0.0508(13) 0.0363(11) 0.0161(10) -0.0023(8) 0.0007(9)
C97 0.0242(9) 0.0373(11) 0.0273(9) 0.0131(8) 0.0039(7) 0.0066(8)
C98 0.0228(8) 0.0266(9) 0.0230(8) 0.0054(7) 0.0031(7) 0.0032(7)
C99 0.0350(12) 0.0478(14) 0.0581(16) 0.0171(12) -0.0146(11) -0.0138(11)
C100 0.0274(10) 0.0466(13) 0.0360(11) 0.0182(9) 0.0073(8) 0.0137(9)
C101 0.0212(8) 0.0194(8) 0.0206(8) -0.0003(6) -0.0018(6) 0.0045(6)
C102 0.0208(8) 0.0208(8) 0.0223(8) -0.0028(6) -0.0013(6) 0.0031(6)
C103 0.0217(8) 0.0237(8) 0.0241(8) -0.0001(7) 0.0009(7) 0.0040(6)
C104 0.0326(10) 0.0272(9) 0.0204(8) -0.0022(7) 0.0004(7) 0.0062(7)
C105 0.0349(10) 0.0221(9) 0.0235(9) -0.0046(7) -0.0031(7) 0.0042(7)
C106 0.0279(9) 0.0201(8) 0.0249(8) -0.0007(7) -0.0031(7) 0.0017(7)
C107 0.0255(9) 0.0313(10) 0.0249(9) -0.0005(7) 0.0029(7) 0.0009(7)
C108 0.0557(14) 0.0271(10) 0.0283(10) -0.0062(8) -0.0011(9) -0.0007(9)
B1 0.0202(8) 0.0182(8) 0.0220(9) 0.0003(7) 0.0004(7) 0.0023(7)

loop_
_atom_type_symbol
_atom_type_description
_atom_type_scat_dispersion_real
_atom_type_scat_dispersion_imag
_atom_type_scat_source
C C 0.0033 0.0016 'International Tables Vol C Tables 4.2.6.8 and 6.1.1.4'
H H 0.0000 0.0000 'International Tables Vol C Tables 4.2.6.8 and 6.1.1.4'
B B 0.0013 0.0007 'International Tables Vol C Tables 4.2.6.8 and 6.1.1.4'
N N 0.0061 0.0033 'International Tables Vol C Tables 4.2.6.8 and 6.1.1.4'
F F 0.0171 0.0103 'International Tables Vol C Tables 4.2.6.8 and 6.1.1.4'
P P 0.1023 0.0942 'International Tables Vol C Tables 4.2.6.8 and 6.1.1.4'
S S 0.1246 0.1234 'International Tables Vol C Tables 4.2.6.8 and 6.1.1.4'
Cl Cl 0.1484 0.1585 'International Tables Vol C Tables 4.2.6.8 and 6.1.1.4'
Pd Pd -0.9988 1.0072 'International Tables Vol C Tables 4.2.6.8 and 6.1.1.4'

loop_
_geom_angle_atom_site_label_1
_geom_angle_atom_site_label_2
_geom_angle_atom_site_label_3
_geom_angle
C1 Pd1 P1 88.22(5)
C1 Pd1 P2 90.12(5)
P1 Pd1 P2 174.605(16)
C1 Pd1 Cl1 174.97(5)
P1 Pd1 Cl1 89.631(19)
P2 Pd1 Cl1 92.425(18)
C45 S1 C55 91.09(8)
C74 S2 C64 90.91(9)
C7 P1 C19 106.46(8)
C7 P1 C13 103.30(8)
C19 P1 C13 102.59(8)
C7 P1 Pd1 114.08(6)
C19 P1 Pd1 109.68(6)
C13 P1 Pd1 119.46(6)
C25 P2 C31 103.34(8)
C25 P2 C37 103.50(8)
C31 P2 C37 104.96(8)
C25 P2 Pd1 116.07(6)
C31 P2 Pd1 115.51(6)
C37 P2 Pd1 112.10(6)
C45 N1 C46 114.16(14)
C45 N1 C56 119.81(14)
C46 N1 C56 125.17(14)
C64 N2 C65 114.32(16)
C64 N2 C75 118.40(15)
C65 N2 C75 126.90(16)
C2 C1 C6 120.03(14)
C2 C1 Pd1 119.41(11)
C6 C1 Pd1 120.54(11)
C1 C2 C43 119.76(14)
C1 C2 C3 121.18(14)
C43 C2 C3 119.01(13)
C2 C3 C4' 115.56(18)
C2 C3 C4 113.70(13)
C2 C3 H3A 108.8
C4 C3 H3A 108.8
C2 C3 H3B 108.8
C4 C3 H3B 108.8
H3A C3 H3B 107.7
C2 C3 H3C 108.6
C4' C3 H3C 108.8
C2 C3 H3D 108.2
C4' C3 H3D 107.8
H3C C3 H3D 107.5
C5 C4 C3 108.19(17)
C5 C4 C58 114.69(16)
C3 C4 C58 115.15(15)
C5 C4 H4A 106.0
C3 C4 H4A 106.0
C58 C4 H4A 106.0
C6 C5 C4 111.82(17)
C6 C5 H5A 109.3
C4 C5 H5A 109.3
C6 C5 H5B 109.3
C4 C5 H5B 109.3
H5A C5 H5B 107.9
C3 C4' C5' 109.4(4)
C3 C4' C58' 113.8(3)
C5' C4' C58' 117.9(3)
C3 C4' H4B 104.8
C5' C4' H4B 104.8
C58' C4' H4B 104.8
C6 C5' C4' 108.9(3)
C6 C5' H5C 109.9
C4' C5' H5C 109.9
C6 C5' H5D 109.9
C4' C5' H5D 109.9
H5C C5' H5D 108.3
C62 C6 C1 120.27(14)
C62 C6 C5' 121.2(3)
C1 C6 C5' 115.3(3)
C62 C6 C5 119.57(16)
C1 C6 C5 119.50(16)
C12 C7 C8 119.08(16)
C12 C7 P1 120.07(13)
C8 C7 P1 120.85(14)
C9 C8 C7 120.14(18)
C9 C8 H8 119.9
C7 C8 H8 119.9
C8 C9 C10 120.29(18)
C8 C9 H9 119.9
C10 C9 H9 119.9
C11 C10 C9 120.23(18)
C11 C10 H10 119.9
C9 C10 H10 119.9
C10 C11 C12 119.73(18)
C10 C11 H11 120.1
C12 C11 H11 120.1
C11 C12 C7 120.49(16)
C11 C12 H12 119.8
C7 C12 H12 119.8
C18 C13 C14 118.51(17)
C18 C13 P1 120.01(14)
C14 C13 P1 121.46(14)
C15 C14 C13 120.5(2)
C15 C14 H14 119.7
C13 C14 H14 119.7
C16 C15 C14 120.4(2)
C16 C15 H15 119.8
C14 C15 H15 119.8
C17 C16 C15 119.59(19)
C17 C16 H16 120.2
C15 C16 H16 120.2
C16 C17 C18 120.7(2)
C16 C17 H17 119.6
C18 C17 H17 119.6
C13 C18 C17 120.20(19)
C13 C18 H18 119.9
C17 C18 H18 119.9
C24 C19 C20 118.42(16)
C24 C19 P1 123.59(14)
C20 C19 P1 117.96(13)
C21 C20 C19 120.63(18)
C21 C20 H20 119.7
C19 C20 H20 119.7
C22 C21 C20 120.2(2)
C22 C21 H21 119.9
C20 C21 H21 119.9
C21 C22 C23 119.65(19)
C21 C22 H22 120.2
C23 C22 H22 120.2
C22 C23 C24 120.27(19)
C22 C23 H23 119.9
C24 C23 H23 119.9
C19 C24 C23 120.71(19)
C19 C24 H24 119.6
C23 C24 H24 119.6
C30 C25 C26 119.07(16)
C30 C25 P2 121.39(13)
C26 C25 P2 119.42(13)
C27 C26 C25 120.20(17)
C27 C26 H26 119.9
C25 C26 H26 119.9
C28 C27 C26 120.11(18)
C28 C27 H27 119.9
C26 C27 H27 119.9
C29 C28 C27 120.30(18)
C29 C28 H28 119.9
C27 C28 H28 119.9
C28 C29 C30 119.81(19)
C28 C29 H29 120.1
C30 C29 H29 120.1
C29 C30 C25 120.52(18)
C29 C30 H30 119.7
C25 C30 H30 119.7
C32 C31 C36 119.38(16)
C32 C31 P2 119.93(12)
C36 C31 P2 120.66(13)
C31 C32 C33 119.90(16)
C31 C32 H32 120.0
C33 C32 H32 120.0
C34 C33 C32 120.33(17)
C34 C33 H33 119.8
C32 C33 H33 119.8
C35 C34 C33 120.02(17)
C35 C34 H34 120.0
C33 C34 H34 120.0
C34 C35 C36 120.02(17)
C34 C35 H35 120.0
C36 C35 H35 120.0
C35 C36 C31 120.33(17)
C35 C36 H36 119.8
C31 C36 H36 119.8
C42 C37 C38 118.73(16)
C42 C37 P2 120.10(13)
C38 C37 P2 121.17(14)
C39 C38 C37 120.79(19)
C39 C38 H38 119.6
C37 C38 H38 119.6
C40 C39 C38 119.76(19)
C40 C39 H39 120.1
C38 C39 H39 120.1
C39 C40 C41 120.38(18)
C39 C40 H40 119.8
C41 C40 H40 119.8
C40 C41 C42 119.79(19)
C40 C41 H41 120.1
C42 C41 H41 120.1
C37 C42 C41 120.48(18)
C37 C42 H42 119.8
C41 C42 H42 119.8
C44 C43 C2 126.41(15)
C44 C43 H43 116.8
C2 C43 H43 116.8
C43 C44 C45 121.64(15)
C43 C44 H44 119.2
C45 C44 H44 119.2
N1 C45 C44 125.64(15)
N1 C45 S1 111.65(12)
C44 C45 S1 122.67(12)
C55 C46 N1 111.03(14)
C55 C46 C47 119.65(15)
N1 C46 C47 129.32(15)
C48 C47 C52 116.94(16)
C48 C47 C46 126.74(17)
C52 C47 C46 116.31(16)
C49 C48 C47 121.01(19)
C49 C48 H48 119.5
C47 C48 H48 119.5
C48 C49 C50 121.6(2)
C48 C49 H49 119.2
C50 C49 H49 119.2
C51 C50 C49 119.22(19)
C51 C50 H50 120.4
C49 C50 H50 120.4
C50 C51 C52 121.1(2)
C50 C51 H51 119.4
C52 C51 H51 119.4
C51 C52 C53 118.77(18)
C51 C52 C47 120.03(18)
C53 C52 C47 121.20(16)
C54 C53 C52 121.75(18)
C54 C53 H53 119.1
C52 C53 H53 119.1
C53 C54 C55 117.59(18)
C53 C54 H54 121.2
C55 C54 H54 121.2
C46 C55 C54 123.44(16)
C46 C55 S1 111.95(13)
C54 C55 S1 124.61(14)
N1 C56 C57 113.16(15)
N1 C56 H56A 108.9
C57 C56 H56A 108.9
N1 C56 H56B 108.9
C57 C56 H56B 108.9
H56A C56 H56B 107.8
C56 C57 H57A 109.5
C56 C57 H57B 109.5
H57A C57 H57B 109.5
C56 C57 H57C 109.5
H57A C57 H57C 109.5
H57B C57 H57C 109.5
C61 C58 C4 111.39(17)
C61 C58 C59 109.28(18)
C4 C58 C59 109.73(16)
C61 C58 C60 108.91(17)
C4 C58 C60 109.33(17)
C59 C58 C60 108.14(17)
C4' C58' C60' 110.1(2)
C4' C58' C59' 109.7(2)
C60' C58' C59' 109.4(2)
C4' C58' C61' 109.3(2)
C60' C58' C61' 109.2(2)
C59' C58' C61' 109.1(2)
C58' C59' H59D 109.5
C58' C59' H59E 109.5
H59D C59' H59E 109.5
C58' C59' H59F 109.5
H59D C59' H59F 109.5
H59E C59' H59F 109.5
C58' C60' H60D 109.5
C58' C60' H60E 109.5
H60D C60' H60E 109.5
C58' C60' H60F 109.5
H60D C60' H60F 109.5
H60E C60' H60F 109.5
C58' C61' H61D 109.5
C58' C61' H61E 109.5
H61D C61' H61E 109.5
C58' C61' H61F 109.5
H61D C61' H61F 109.5
H61E C61' H61F 109.5
C6 C62 C63 126.06(16)
C6 C62 H62 117.0
C63 C62 H62 117.0
C64 C63 C62 123.46(17)
C64 C63 H63 118.3
C62 C63 H63 118.3
C63 C64 N2 125.34(17)
C63 C64 S2 123.94(14)
N2 C64 S2 110.71(13)
C74 C65 N2 111.57(16)
C74 C65 C66 119.68(18)
N2 C65 C66 128.72(19)
C67 C66 C71 117.75(19)
C67 C66 C65 126.15(19)
C71 C66 C65 116.0(2)
C68 C67 C66 120.9(2)
C68 C67 H67 119.5
C66 C67 H67 119.5
C67 C68 C69 121.1(3)
C67 C68 H68 119.4
C69 C68 H68 119.4
C70 C69 C68 119.9(2)
C70 C69 H69 120.1
C68 C69 H69 120.1
C69 C70 C71 121.4(2)
C69 C70 H70 119.3
C71 C70 H70 119.3
C72 C71 C70 119.6(2)
C72 C71 C66 121.47(19)
C70 C71 C66 118.9(2)
C73 C72 C71 121.5(2)
C73 C72 H72 119.2
C71 C72 H72 119.2
C72 C73 C74 117.6(2)
C72 C73 H73 121.2
C74 C73 H73 121.2
C65 C74 C73 123.57(19)
C65 C74 S2 112.27(14)
C73 C74 S2 124.16(17)
N2 C75 C76 112.59(19)
N2 C75 H75A 109.1
C76 C75 H75A 109.1
N2 C75 H75B 109.1
C76 C75 H75B 109.1
H75A C75 H75B 107.8
C75 C76 H76A 109.5
C75 C76 H76B 109.5
H76A C76 H76B 109.5
C75 C76 H76C 109.5
H76A C76 H76C 109.5
H76B C76 H76C 109.5
C78 C77 C82 116.04(16)
C78 C77 B1 124.83(16)
C82 C77 B1 118.87(15)
C79 C78 C77 121.75(16)
C79 C78 H78 119.1
C77 C78 H78 119.1
C80 C79 C78 121.35(16)
C80 C79 C83 118.90(16)
C78 C79 C83 119.60(16)
C79 C80 C81 117.76(17)
C79 C80 H80 121.1
C81 C80 H80 121.1
C82 C81 C80 121.08(17)
C82 C81 C84 120.99(17)
C80 C81 C84 117.93(17)
C81 C82 C77 122.00(17)
C81 C82 H82 119.0
C77 C82 H82 119.0
F2 C83 F1 107.26(17)
F2 C83 F3 105.85(16)
F1 C83 F3 105.49(15)
F2 C83 C79 113.27(15)
F1 C83 C79 113.37(16)
F3 C83 C79 111.03(16)
F4' C84 F5' 107.8(3)
F6 C84 F5 107.2(2)
F6 C84 F4 106.2(2)
F5 C84 F4 103.5(2)
F4' C84 F6' 105.4(2)
F5' C84 F6' 104.4(3)
F6 C84 C81 116.7(2)
F4' C84 C81 116.2(3)
F5' C84 C81 114.5(3)
F5 C84 C81 112.0(3)
F4 C84 C81 110.2(2)
F6' C84 C81 107.6(2)
C86 C85 C90 115.71(16)
C86 C85 B1 122.63(16)
C90 C85 B1 121.49(15)
C87 C86 C85 122.41(17)
C87 C86 H86 118.8
C85 C86 H86 118.8
C88 C87 C86 120.80(17)
C88 C87 C91 121.04(17)
C86 C87 C91 118.15(18)
C87 C88 C89 117.99(17)
C87 C88 H88 121.0
C89 C88 H88 121.0
C90 C89 C88 120.84(17)
C90 C89 C92 121.32(16)
C88 C89 C92 117.77(16)
C89 C90 C85 122.19(17)
C89 C90 H90 118.9
C85 C90 H90 118.9
F9 C91 F7 106.46(17)
F9 C91 F8 106.36(19)
F7 C91 F8 106.36(17)
F9 C91 C87 112.20(17)
F7 C91 C87 112.69(18)
F8 C91 C87 112.30(17)
F10' C92 F12' 107.8(3)
F11 C92 F10 106.93(18)
F10' C92 F11' 106.8(3)
F12' C92 F11' 106.7(3)
F11 C92 F12 105.19(19)
F10 C92 F12 103.77(17)
F11 C92 C89 113.58(18)
F10' C92 C89 112.9(4)
F12' C92 C89 114.1(4)
F10 C92 C89 114.52(16)
F11' C92 C89 108.1(4)
F12 C92 C89 111.97(17)
C94 C93 C98 116.21(17)
C94 C93 B1 124.21(16)
C98 C93 B1 119.34(16)
C93 C94 C95 121.56(18)
C93 C94 H94 119.2
C95 C94 H94 119.2
C96 C95 C94 121.2(2)
C96 C95 C99 120.3(2)
C94 C95 C99 118.4(2)
C95 C96 C97 117.97(19)
C95 C96 H96 121.0
C97 C96 H96 121.0
C98 C97 C96 120.99(19)
C98 C97 C100 119.5(2)
C96 C97 C100 119.35(18)
C97 C98 C93 121.99(18)
C97 C98 H98 119.0
C93 C98 H98 119.0
F15 C99 F13 107.6(2)
F15 C99 F14 106.0(2)
F13 C99 F14 104.6(2)
F15 C99 C95 113.8(2)
F13 C99 C95 112.3(2)
F14 C99 C95 111.9(2)
F16 C100 F18 107.28(18)
F16 C100 F17 106.0(2)
F18 C100 F17 105.77(17)
F16 C100 C97 113.81(17)
F18 C100 C97 112.3(2)
F17 C100 C97 111.20(17)
C102 C101 C106 115.72(16)
C102 C101 B1 125.02(15)
C106 C101 B1 118.69(16)
C103 C102 C101 121.97(16)
C103 C102 H10A 119.0
C101 C102 H10A 119.0
C104 C103 C102 121.09(18)
C104 C103 C107 117.95(17)
C102 C103 C107 120.77(17)
C105 C104 C103 117.91(17)
C105 C104 H10B 121.0
C103 C104 H10B 121.0
C104 C105 C106 121.19(17)
C104 C105 C108 118.72(17)
C106 C105 C108 119.98(18)
C105 C106 C101 122.11(18)
C105 C106 H10C 118.9
C101 C106 H10C 118.9
F19 C107 F20 106.82(16)
F19 C107 F21 105.83(16)
F20 C107 F21 105.88(16)
F19 C107 C103 113.31(16)
F20 C107 C103 112.66(17)
F21 C107 C103 111.79(16)
F22 C108 F24 108.0(2)
F22 C108 F23 105.9(2)
F24 C108 F23 103.5(2)
F23' C108 F22' 106.0(3)
F23' C108 F24' 106.1(2)
F22' C108 F24' 103.2(2)
F22 C108 C105 116.15(19)
F23' C108 C105 118.2(2)
F24 C108 C105 113.0(2)
F23 C108 C105 109.45(18)
F22' C108 C105 112.2(3)
F24' C108 C105 109.9(3)
C77 B1 C93 111.75(14)
C77 B1 C85 103.70(14)
C93 B1 C85 111.35(14)
C77 B1 C101 113.56(14)
C93 B1 C101 102.52(14)
C85 B1 C101 114.25(15)

loop_
_geom_bond_atom_site_label_1
_geom_bond_atom_site_label_2
_geom_bond_distance
Pd1 C1 2.0176(16)
Pd1 P1 2.3296(6)
Pd1 P2 2.3301(6)
Pd1 Cl1 2.4028(6)
S1 C45 1.7184(17)
S1 C55 1.7291(17)
S2 C74 1.741(2)
S2 C64 1.7410(18)
P1 C7 1.8171(18)
P1 C19 1.8300(18)
P1 C13 1.8356(18)
P2 C25 1.8185(17)
P2 C31 1.8229(17)
P2 C37 1.8310(17)
N1 C45 1.358(2)
N1 C46 1.408(2)
N1 C56 1.477(2)
N2 C64 1.381(2)
N2 C65 1.402(2)
N2 C75 1.471(3)
C1 C2 1.401(2)
C1 C6 1.428(2)
C2 C43 1.415(2)
C2 C3 1.5077(18)
C3 C4' 1.523(3)
C3 C4 1.528(2)
C3 H3A 0.9900
C3 H3B 0.9900
C3 H3C 0.9600
C3 H3D 0.9599
C4 C5 1.527(2)
C4 C58 1.539(2)
C4 H4A 1.0000
C5 C6 1.516(2)
C5 H5A 0.9900
C5 H5B 0.9900
C4' C5' 1.523(3)
C4' C58' 1.536(3)
C4' H4B 1.0000
C5' C6 1.509(3)
C5' H5C 0.9900
C5' H5D 0.9900
C6 C62 1.375(2)
C7 C12 1.394(2)
C7 C8 1.401(2)
C8 C9 1.383(3)
C8 H8 0.9500
C9 C10 1.388(3)
C9 H9 0.9500
C10 C11 1.383(3)
C10 H10 0.9500
C11 C12 1.393(2)
C11 H11 0.9500
C12 H12 0.9500
C13 C18 1.394(3)
C13 C14 1.397(3)
C14 C15 1.393(3)
C14 H14 0.9500
C15 C16 1.378(4)
C15 H15 0.9500
C16 C17 1.377(3)
C16 H16 0.9500
C17 C18 1.394(3)
C17 H17 0.9500
C18 H18 0.9500
C19 C24 1.390(3)
C19 C20 1.399(3)
C20 C21 1.393(3)
C20 H20 0.9500
C21 C22 1.380(3)
C21 H21 0.9500
C22 C23 1.387(3)
C22 H22 0.9500
C23 C24 1.392(3)
C23 H23 0.9500
C24 H24 0.9500
C25 C30 1.391(2)
C25 C26 1.394(2)
C26 C27 1.387(3)
C26 H26 0.9500
C27 C28 1.384(3)
C27 H27 0.9500
C28 C29 1.378(3)
C28 H28 0.9500
C29 C30 1.391(3)
C29 H29 0.9500
C30 H30 0.9500
C31 C32 1.391(2)
C31 C36 1.403(2)
C32 C33 1.396(2)
C32 H32 0.9500
C33 C34 1.387(3)
C33 H33 0.9500
C34 C35 1.387(3)
C34 H34 0.9500
C35 C36 1.388(3)
C35 H35 0.9500
C36 H36 0.9500
C37 C42 1.388(2)
C37 C38 1.393(3)
C38 C39 1.388(3)
C38 H38 0.9500
C39 C40 1.378(3)
C39 H39 0.9500
C40 C41 1.380(3)
C40 H40 0.9500
C41 C42 1.396(3)
C41 H41 0.9500
C42 H42 0.9500
C43 C44 1.378(2)
C43 H43 0.9500
C44 C45 1.414(2)
C44 H44 0.9500
C46 C55 1.384(2)
C46 C47 1.435(2)
C47 C48 1.417(3)
C47 C52 1.429(3)
C48 C49 1.373(3)
C48 H48 0.9500
C49 C50 1.394(3)
C49 H49 0.9500
C50 C51 1.362(3)
C50 H50 0.9500
C51 C52 1.414(3)
C51 H51 0.9500
C52 C53 1.419(3)
C53 C54 1.355(3)
C53 H53 0.9500
C54 C55 1.411(3)
C54 H54 0.9500
C56 C57 1.517(3)
C56 H56A 0.9900
C56 H56B 0.9900
C57 H57A 0.9800
C57 H57B 0.9800
C57 H57C 0.9800
C58 C61 1.538(2)
C58 C59 1.547(2)
C58 C60 1.550(2)
C59 H59A 0.9800
C59 H59B 0.9800
C59 H59C 0.9800
C60 H60A 0.9800
C60 H60B 0.9800
C60 H60C 0.9800
C61 H61A 0.9800
C61 H61B 0.9800
C61 H61C 0.9800
C58' C60' 1.542(3)
C58' C59' 1.545(3)
C58' C61' 1.548(3)
C59' H59D 0.9800
C59' H59E 0.9800
C59' H59F 0.9800
C60' H60D 0.9800
C60' H60E 0.9800
C60' H60F 0.9800
C61' H61D 0.9800
C61' H61E 0.9800
C61' H61F 0.9800
C62 C63 1.416(2)
C62 H62 0.9500
C63 C64 1.370(2)
C63 H63 0.9500
C65 C74 1.382(3)
C65 C66 1.437(3)
C66 C67 1.410(3)
C66 C71 1.428(3)
C67 C68 1.378(3)
C67 H67 0.9500
C68 C69 1.383(4)
C68 H68 0.9500
C69 C70 1.356(5)
C69 H69 0.9500
C70 C71 1.420(3)
C70 H70 0.9500
C71 C72 1.412(4)
C72 C73 1.363(3)
C72 H72 0.9500
C73 C74 1.401(3)
C73 H73 0.9500
C75 C76 1.510(3)
C75 H75A 0.9900
C75 H75B 0.9900
C76 H76A 0.9800
C76 H76B 0.9800
C76 H76C 0.9800
F1 C83 1.337(2)
F2 C83 1.336(2)
F3 C83 1.342(2)
F4 C84 1.355(2)
F5 C84 1.336(2)
F6 C84 1.323(2)
F4' C84 1.323(3)
F5' C84 1.334(3)
F6' C84 1.360(3)
F7 C91 1.341(2)
F8 C91 1.342(3)
F9 C91 1.339(3)
F10 C92 1.339(2)
F11 C92 1.323(2)
F12 C92 1.358(2)
F10' C92 1.326(3)
F11' C92 1.345(3)
F12' C92 1.330(3)
F13 C99 1.338(3)
F14 C99 1.343(4)
F15 C99 1.319(3)
F16 C100 1.325(3)
F17 C100 1.350(3)
F18 C100 1.337(3)
F19 C107 1.336(2)
F20 C107 1.340(2)
F21 C107 1.348(2)
F22 C108 1.301(2)
F23 C108 1.352(2)
F24 C108 1.348(2)
F22' C108 1.360(3)
F23' C108 1.309(2)
F24' C108 1.360(3)
C77 C78 1.397(2)
C77 C82 1.405(3)
C77 B1 1.636(3)
C78 C79 1.394(2)
C78 H78 0.9500
C79 C80 1.381(3)
C79 C83 1.492(3)
C80 C81 1.390(3)
C80 H80 0.9500
C81 C82 1.386(3)
C81 C84 1.494(3)
C82 H82 0.9500
C85 C86 1.394(2)
C85 C90 1.402(3)
C85 B1 1.637(3)
C86 C87 1.393(3)
C86 H86 0.9500
C87 C88 1.382(3)
C87 C91 1.498(3)
C88 C89 1.391(3)
C88 H88 0.9500
C89 C90 1.388(2)
C89 C92 1.487(3)
C90 H90 0.9500
C93 C94 1.396(3)
C93 C98 1.408(2)
C93 B1 1.637(3)
C94 C95 1.399(3)
C94 H94 0.9500
C95 C96 1.381(3)
C95 C99 1.496(3)
C96 C97 1.391(3)
C96 H96 0.9500
C97 C98 1.383(3)
C97 C100 1.499(3)
C98 H98 0.9500
C101 C102 1.402(3)
C101 C106 1.408(2)
C101 B1 1.644(3)
C102 C103 1.393(3)
C102 H10A 0.9500
C103 C104 1.386(3)
C103 C107 1.496(3)
C104 C105 1.385(3)
C104 H10B 0.9500
C105 C106 1.386(3)
C105 C108 1.486(3)
C106 H10C 0.9500

loop_
_geom_torsion_atom_site_label_1
_geom_torsion_atom_site_label_2
_geom_torsion_atom_site_label_3
_geom_torsion_atom_site_label_4
_geom_torsion
C1 Pd1 P1 C7 113.77(8)
Cl1 Pd1 P1 C7 -61.69(6)
C1 Pd1 P1 C19 -126.93(8)
Cl1 Pd1 P1 C19 57.61(6)
C1 Pd1 P1 C13 -9.04(8)
Cl1 Pd1 P1 C13 175.51(7)
C1 Pd1 P2 C25 14.03(8)
Cl1 Pd1 P2 C25 -170.31(6)
C1 Pd1 P2 C31 -107.18(7)
Cl1 Pd1 P2 C31 68.48(6)
C1 Pd1 P2 C37 132.65(8)
Cl1 Pd1 P2 C37 -51.68(6)
P1 Pd1 C1 C2 -90.02(13)
P2 Pd1 C1 C2 95.11(13)
P1 Pd1 C1 C6 88.46(14)
P2 Pd1 C1 C6 -86.41(14)
C6 C1 C2 C43 174.96(16)
Pd1 C1 C2 C43 -6.6(2)
C6 C1 C2 C3 -2.3(2)
Pd1 C1 C2 C3 176.16(12)
C1 C2 C3 C4' 9.8(3)
C43 C2 C3 C4' -167.5(3)
C1 C2 C3 C4 -22.5(2)
C43 C2 C3 C4 160.16(16)
C2 C3 C4 C5 50.6(2)
C4' C3 C4 C5 -49.8(3)
C2 C3 C4 C58 -179.61(16)
C4' C3 C4 C58 80.0(3)
C3 C4 C5 C6 -56.0(3)
C58 C4 C5 C6 174.0(2)
C2 C3 C4' C5' -38.6(4)
C4 C3 C4' C5' 54.8(3)
C2 C3 C4' C58' -172.8(3)
C4 C3 C4' C58' -79.5(4)
C3 C4' C5' C6 60.0(6)
C58' C4' C5' C6 -167.9(4)
C2 C1 C6 C62 -174.49(17)
Pd1 C1 C6 C62 7.0(2)
C2 C1 C6 C5' 25.6(4)
Pd1 C1 C6 C5' -152.9(3)
C2 C1 C6 C5 -3.8(3)
Pd1 C1 C6 C5 177.73(17)
C4' C5' C6 C62 145.3(4)
C4' C5' C6 C1 -54.9(6)
C4' C5' C6 C5 51.0(4)
C4 C5 C6 C62 -155.1(2)
C4 C5 C6 C1 34.2(3)
C4 C5 C6 C5' -53.7(5)
C19 P1 C7 C12 -116.39(15)
C13 P1 C7 C12 135.95(14)
Pd1 P1 C7 C12 4.72(16)
C19 P1 C7 C8 62.81(17)
C13 P1 C7 C8 -44.85(17)
Pd1 P1 C7 C8 -176.09(14)
C12 C7 C8 C9 1.8(3)
P1 C7 C8 C9 -177.38(16)
C7 C8 C9 C10 -1.6(3)
C8 C9 C10 C11 -0.1(3)
C9 C10 C11 C12 1.5(3)
C10 C11 C12 C7 -1.2(3)
C8 C7 C12 C11 -0.4(3)
P1 C7 C12 C11 178.77(14)
C7 P1 C13 C18 -34.93(17)
C19 P1 C13 C18 -145.49(15)
Pd1 P1 C13 C18 93.01(15)
C7 P1 C13 C14 146.90(17)
C19 P1 C13 C14 36.35(19)
Pd1 P1 C13 C14 -85.15(18)
C18 C13 C14 C15 2.4(3)
P1 C13 C14 C15 -179.40(19)
C13 C14 C15 C16 -0.6(4)
C14 C15 C16 C17 -1.0(4)
C15 C16 C17 C18 0.7(3)
C14 C13 C18 C17 -2.7(3)
P1 C13 C18 C17 179.09(15)
C16 C17 C18 C13 1.2(3)
C7 P1 C19 C24 -11.06(18)
C13 P1 C19 C24 97.10(17)
Pd1 P1 C19 C24 -134.94(15)
C7 P1 C19 C20 170.99(14)
C13 P1 C19 C20 -80.85(16)
Pd1 P1 C19 C20 47.11(15)
C24 C19 C20 C21 -2.9(3)
P1 C19 C20 C21 175.21(16)
C19 C20 C21 C22 2.0(3)
C20 C21 C22 C23 0.4(3)
C21 C22 C23 C24 -1.9(3)
C20 C19 C24 C23 1.4(3)
P1 C19 C24 C23 -176.55(16)
C22 C23 C24 C19 1.0(3)
C31 P2 C25 C30 -134.72(15)
C37 P2 C25 C30 -25.46(17)
Pd1 P2 C25 C30 97.78(15)
C31 P2 C25 C26 49.41(15)
C37 P2 C25 C26 158.67(14)
Pd1 P2 C25 C26 -78.09(15)
C30 C25 C26 C27 0.6(3)
P2 C25 C26 C27 176.56(14)
C25 C26 C27 C28 0.2(3)
C26 C27 C28 C29 -0.7(3)
C27 C28 C29 C30 0.5(3)
C28 C29 C30 C25 0.3(3)
C26 C25 C30 C29 -0.9(3)
P2 C25 C30 C29 -176.74(16)
C25 P2 C31 C32 -146.93(14)
C37 P2 C31 C32 104.91(14)
Pd1 P2 C31 C32 -19.08(15)
C25 P2 C31 C36 34.88(16)
C37 P2 C31 C36 -73.28(15)
Pd1 P2 C31 C36 162.73(12)
C36 C31 C32 C33 0.0(2)
P2 C31 C32 C33 -178.18(13)
C31 C32 C33 C34 0.8(3)
C32 C33 C34 C35 -0.6(3)
C33 C34 C35 C36 -0.4(3)
C34 C35 C36 C31 1.2(3)
C32 C31 C36 C35 -1.0(3)
P2 C31 C36 C35 177.19(14)
C25 P2 C37 C42 117.70(15)
C31 P2 C37 C42 -134.25(15)
Pd1 P2 C37 C42 -8.12(16)
C25 P2 C37 C38 -62.40(17)
C31 P2 C37 C38 45.65(18)
Pd1 P2 C37 C38 171.78(14)
C42 C37 C38 C39 1.1(3)
P2 C37 C38 C39 -178.77(17)
C37 C38 C39 C40 1.3(4)
C38 C39 C40 C41 -2.8(4)
C39 C40 C41 C42 1.8(4)
C38 C37 C42 C41 -2.2(3)
P2 C37 C42 C41 177.74(16)
C40 C41 C42 C37 0.7(3)
C1 C2 C43 C44 -174.40(16)
C3 C2 C43 C44 3.0(3)
C2 C43 C44 C45 177.50(16)
C46 N1 C45 C44 176.66(16)
C56 N1 C45 C44 6.7(3)
C46 N1 C45 S1 -1.14(18)
C56 N1 C45 S1 -171.06(12)
C43 C44 C45 N1 -166.17(16)
C43 C44 C45 S1 11.4(2)
C55 S1 C45 N1 2.45(13)
C55 S1 C45 C44 -175.42(15)
C45 N1 C46 C55 -1.3(2)
C56 N1 C46 C55 168.02(15)
C45 N1 C46 C47 179.32(17)
C56 N1 C46 C47 -11.4(3)
C55 C46 C47 C48 175.41(19)
N1 C46 C47 C48 -5.2(3)
C55 C46 C47 C52 -3.1(3)
N1 C46 C47 C52 176.27(17)
C52 C47 C48 C49 -2.5(3)
C46 C47 C48 C49 179.0(2)
C47 C48 C49 C50 1.0(4)
C48 C49 C50 C51 0.7(4)
C49 C50 C51 C52 -0.7(4)
C50 C51 C52 C53 178.7(2)
C50 C51 C52 C47 -0.9(4)
C48 C47 C52 C51 2.4(3)
C46 C47 C52 C51 -178.95(19)
C48 C47 C52 C53 -177.1(2)
C46 C47 C52 C53 1.5(3)
C51 C52 C53 C54 -179.0(2)
C47 C52 C53 C54 0.5(3)
C52 C53 C54 C55 -1.0(3)
N1 C46 C55 C54 -176.67(18)
C47 C46 C55 C54 2.8(3)
N1 C46 C55 S1 3.10(19)
C47 C46 C55 S1 -177.43(13)
C53 C54 C55 C46 -0.7(3)
C53 C54 C55 S1 179.56(17)
C45 S1 C55 C46 -3.19(14)
C45 S1 C55 C54 176.57(18)
C45 N1 C56 C57 -94.03(19)
C46 N1 C56 C57 97.23(19)
C5 C4 C58 C61 62.7(3)
C3 C4 C58 C61 -63.9(2)
C5 C4 C58 C59 -58.5(3)
C3 C4 C58 C59 174.98(19)
C5 C4 C58 C60 -176.9(2)
C3 C4 C58 C60 56.5(2)
C3 C4' C58' C60' 61.1(5)
C5' C4' C58' C60' -69.0(6)
C3 C4' C58' C59' -178.4(4)
C5' C4' C58' C59' 51.5(6)
C3 C4' C58' C61' -58.9(5)
C5' C4' C58' C61' 171.0(6)
C1 C6 C62 C63 -179.01(19)
C5' C6 C62 C63 -20.3(5)
C5 C6 C62 C63 10.3(3)
C6 C62 C63 C64 177.5(2)
C62 C63 C64 N2 -178.24(19)
C62 C63 C64 S2 3.0(3)
C65 N2 C64 C63 176.23(19)
C75 N2 C64 C63 -10.4(3)
C65 N2 C64 S2 -4.9(2)
C75 N2 C64 S2 168.51(14)
C74 S2 C64 C63 -178.31(19)
C74 S2 C64 N2 2.77(15)
C64 N2 C65 C74 4.9(2)
C75 N2 C65 C74 -167.86(18)
C64 N2 C65 C66 -173.32(18)
C75 N2 C65 C66 14.0(3)
C74 C65 C66 C67 -172.8(2)
N2 C65 C66 C67 5.3(3)
C74 C65 C66 C71 4.0(3)
N2 C65 C66 C71 -177.93(19)
C71 C66 C67 C68 2.1(3)
C65 C66 C67 C68 178.9(2)
C66 C67 C68 C69 0.3(4)
C67 C68 C69 C70 -2.0(4)
C68 C69 C70 C71 1.2(4)
C69 C70 C71 C72 -177.1(2)
C69 C70 C71 C66 1.3(3)
C67 C66 C71 C72 175.5(2)
C65 C66 C71 C72 -1.6(3)
C67 C66 C71 C70 -2.9(3)
C65 C66 C71 C70 -179.95(19)
C70 C71 C72 C73 177.2(2)
C66 C71 C72 C73 -1.2(3)
C71 C72 C73 C74 1.5(3)
N2 C65 C74 C73 177.70(19)
C66 C65 C74 C73 -3.9(3)
N2 C65 C74 S2 -2.6(2)
C66 C65 C74 S2 175.77(14)
C72 C73 C74 C65 1.1(3)
C72 C73 C74 S2 -178.59(17)
C64 S2 C74 C65 -0.08(16)
C64 S2 C74 C73 179.61(19)
C64 N2 C75 C76 87.1(2)
C65 N2 C75 C76 -100.4(2)
C82 C77 C78 C79 1.0(3)
B1 C77 C78 C79 -173.01(16)
C77 C78 C79 C80 -0.3(3)
C77 C78 C79 C83 -175.75(17)
C78 C79 C80 C81 -0.7(3)
C83 C79 C80 C81 174.85(17)
C79 C80 C81 C82 0.8(3)
C79 C80 C81 C84 -179.27(17)
C80 C81 C82 C77 0.0(3)
C84 C81 C82 C77 -179.91(17)
C78 C77 C82 C81 -0.9(3)
B1 C77 C82 C81 173.49(17)
C80 C79 C83 F2 150.72(17)
C78 C79 C83 F2 -33.7(2)
C80 C79 C83 F1 28.2(2)
C78 C79 C83 F1 -156.21(17)
C80 C79 C83 F3 -90.3(2)
C78 C79 C83 F3 85.3(2)
C82 C81 C84 F6 5.9(4)
C80 C81 C84 F6 -174.1(3)
C82 C81 C84 F4' 90.9(4)
C80 C81 C84 F4' -89.1(4)
C82 C81 C84 F5' -142.4(3)
C80 C81 C84 F5' 37.7(4)
C82 C81 C84 F5 -118.3(3)
C80 C81 C84 F5 61.8(3)
C82 C81 C84 F4 127.1(2)
C80 C81 C84 F4 -52.8(3)
C82 C81 C84 F6' -26.9(3)
C80 C81 C84 F6' 153.1(3)
C90 C85 C86 C87 -2.8(3)
B1 C85 C86 C87 -178.08(16)
C85 C86 C87 C88 1.8(3)
C85 C86 C87 C91 -176.87(17)
C86 C87 C88 C89 0.5(3)
C91 C87 C88 C89 179.14(18)
C87 C88 C89 C90 -1.6(3)
C87 C88 C89 C92 -178.77(17)
C88 C89 C90 C85 0.5(3)
C92 C89 C90 C85 177.54(17)
C86 C85 C90 C89 1.7(3)
B1 C85 C90 C89 177.01(16)
C88 C87 C91 F9 110.8(2)
C86 C87 C91 F9 -70.5(2)
C88 C87 C91 F7 -9.3(3)
C86 C87 C91 F7 169.36(17)
C88 C87 C91 F8 -129.4(2)
C86 C87 C91 F8 49.3(3)
C90 C89 C92 F11 118.6(2)
C88 C89 C92 F11 -64.3(3)
C90 C89 C92 F10' -57.3(6)
C88 C89 C92 F10' 119.9(6)
C90 C89 C92 F12' 179.1(6)
C88 C89 C92 F12' -3.7(6)
C90 C89 C92 F10 -4.7(3)
C88 C89 C92 F10 172.5(2)
C90 C89 C92 F11' 60.6(6)
C88 C89 C92 F11' -122.2(6)
C90 C89 C92 F12 -122.5(2)
C88 C89 C92 F12 54.7(2)
C98 C93 C94 C95 -0.3(3)
B1 C93 C94 C95 174.09(19)
C93 C94 C95 C96 1.7(3)
C93 C94 C95 C99 179.8(2)
C94 C95 C96 C97 -1.1(3)
C99 C95 C96 C97 -179.2(2)
C95 C96 C97 C98 -0.8(3)
C95 C96 C97 C100 174.3(2)
C96 C97 C98 C93 2.2(3)
C100 C97 C98 C93 -172.89(18)
C94 C93 C98 C97 -1.6(3)
B1 C93 C98 C97 -176.28(17)
C96 C95 C99 F15 -6.1(4)
C94 C95 C99 F15 175.7(2)
C96 C95 C99 F13 116.5(3)
C94 C95 C99 F13 -61.7(3)
C96 C95 C99 F14 -126.3(2)
C94 C95 C99 F14 55.6(3)
C98 C97 C100 F16 -18.8(3)
C96 C97 C100 F16 166.1(2)
C98 C97 C100 F18 -140.9(2)
C96 C97 C100 F18 44.0(3)
C98 C97 C100 F17 100.9(2)
C96 C97 C100 F17 -74.3(3)
C106 C101 C102 C103 0.0(2)
B1 C101 C102 C103 171.24(16)
C101 C102 C103 C104 -0.3(3)
C101 C102 C103 C107 -175.23(16)
C102 C103 C104 C105 0.2(3)
C107 C103 C104 C105 175.21(17)
C103 C104 C105 C106 0.3(3)
C103 C104 C105 C108 -175.81(17)
C104 C105 C106 C101 -0.6(3)
C108 C105 C106 C101 175.44(17)
C102 C101 C106 C105 0.4(3)
B1 C101 C106 C105 -171.36(17)
C104 C103 C107 F19 159.82(17)
C102 C103 C107 F19 -25.1(2)
C104 C103 C107 F20 38.4(2)
C102 C103 C107 F20 -146.54(17)
C104 C103 C107 F21 -80.7(2)
C102 C103 C107 F21 94.4(2)
C104 C105 C108 F22 -148.8(3)
C106 C105 C108 F22 35.1(3)
C104 C105 C108 F23' 42.8(4)
C106 C105 C108 F23' -133.3(4)
C104 C105 C108 F24 -23.2(3)
C106 C105 C108 F24 160.6(3)
C104 C105 C108 F23 91.5(3)
C106 C105 C108 F23 -84.7(3)
C104 C105 C108 F22' 166.7(4)
C106 C105 C108 F22' -9.5(5)
C104 C105 C108 F24' -79.1(4)
C106 C105 C108 F24' 104.7(4)
C78 C77 B1 C93 -126.23(18)
C82 C77 B1 C93 59.9(2)
C78 C77 B1 C85 113.73(18)
C82 C77 B1 C85 -60.2(2)
C78 C77 B1 C101 -10.9(2)
C82 C77 B1 C101 175.24(15)
C94 C93 B1 C77 22.9(2)
C98 C93 B1 C77 -162.95(16)
C94 C93 B1 C85 138.30(18)
C98 C93 B1 C85 -47.5(2)
C94 C93 B1 C101 -99.1(2)
C98 C93 B1 C101 75.08(19)
C86 C85 B1 C77 102.55(18)
C90 C85 B1 C77 -72.4(2)
C86 C85 B1 C93 -17.8(2)
C90 C85 B1 C93 167.27(15)
C86 C85 B1 C101 -133.32(17)
C90 C85 B1 C101 51.7(2)
C102 C101 B1 C77 128.82(17)
C106 C101 B1 C77 -60.2(2)
C102 C101 B1 C93 -110.46(18)
C106 C101 B1 C93 60.52(19)
C102 C101 B1 C85 10.1(2)
C106 C101 B1 C85 -178.88(15)
